data_5910260
loop_
_publ_author_name
'Wyckoff, R. W. G.'

_publ_section_title
;
Pages 76 & 77 from the Structure of Crystals, vol. 4 by Wyckoff R W G. 
published by Interscience Publishers, Inc. in 1951 
;
_journal_name_full 'The Structure of Crystals'
_journal_page_first 76
_journal_page_last 77
_journal_volume 4
_journal_year 1951
_chemical_formula_structural NaIHg2O2
_chemical_formula_sum 'Hg2 I Na O2'
_space_group_IT_number 180
_symmetry_cell_setting hexagonal
_symmetry_Int_Tables_number 180
_symmetry_space_group_name_Hall 'P 62 2 (0 0 4)'
_symmetry_space_group_name_H-M 'P 62 2 2'
_audit_creation_date 2006-30-10
_audit_creation_method
;
Pages 76 & 77 from the Structure of Crystals, vol. 4 by Wyckoff R W G. 
published by Interscience Publishers, Inc. in 1951 
;
_audit_update_record 'created by Girish Upreti, Portland State University'
_cell_angle_alpha 90
_cell_angle_beta 90
_cell_angle_gamma 120
_cell_length_a 6.667
_cell_length_b 6.667
_cell_length_c 10.054
_cell_volume 387.017
_cod_original_formula_sum 'Na I Hg2 O2'
_cod_database_code 5910260

loop_
_symmetry_equiv_pos_as_xyz
x,y,z
x-y,x,z+1/3
y,-x+y,z+2/3
-y,x-y,z+2/3
-x+y,-x,z+1/3
x-y,-y,-z
-x,-x+y,-z+1/3
-x,-y,z
y,x,-z+2/3
-y,-x,-z+2/3
-x+y,y,-z
x,x-y,-z+1/3

loop_
_atom_site_fract_x
_atom_site_fract_y
_atom_site_fract_z
_atom_site_label
0.50000 0.00000 0.33330 Hg1
0.00000 0.50000 0.99996 Hg2
0.50000 0.50000 0.66663 Hg3
0.50000 0.00000 -0.33330 Hg4
0.00000 0.50000 0.33336 Hg5
0.50000 0.50000 0.00003 Hg6
0.50000 0.00000 0.00000 I1
0.00000 0.50000 0.66667 I2
0.50000 0.50000 0.50000 I3
0.00000 0.00000 0.50000 Na1
0.00000 0.00000 0.83333 Na2
0.00000 0.00000 0.16666 Na3
0.15210 0.30420 0.00000 O1
-0.30420 -0.15210 0.66667 O2
0.15210 -0.15210 0.33333 O3
-0.15210 -0.30420 0.00000 O4
0.30420 0.15210 0.66667 O5
-0.15210 0.15210 0.33333 O6
